data_7207723
loop_
_publ_author_name
'Croitor, Lilia'
'Coropceanu, Eduard B.'
'Siminel, Anatolii V.'
'Kulikova, Olga'
'Zelentsov, Vyacheslav I.'
'Datsko, Tatiana'
'Fonari, Marina S.'

_publ_section_title
;
 1,2-Cyclohexanedionedioxime as a useful co-ligand for fabrication of
 one-dimensional Zn(ii) and Cd(ii) coordination polymers with
 wheel-and-axle topology and luminescent properties
;
_journal_issue 10
_journal_name_full CrystEngComm
_journal_page_first 3750
_journal_paper_doi 10.1039/c2ce00020b
_journal_volume 14
_journal_year 2012
_chemical_formula_moiety 'C20 H24 Cd N4 O6 S'
_chemical_formula_sum 'C20 H24 Cd N4 O6 S'
_chemical_formula_weight 560.89
_chemical_name_common
;
catena{( mu2-4,4^'^-dipyridylsulfide)-(1,2-cyclohexanedionedioxime)-
( di-acetate)-cadmium(II)}
;
_chemical_name_systematic
;
catena{( mu2-4,4^'^-dipyridylsulfide)-(1,2-cyclohexanedionedioxime)-
( di-acetate)-cadmium(II)}
;
_space_group_IT_number 14
_symmetry_cell_setting monoclinic
_symmetry_space_group_name_Hall '-P 2yn'
_symmetry_space_group_name_H-M 'P 1 21/n 1'
_atom_sites_solution_hydrogens geom
_atom_sites_solution_primary direct
_atom_sites_solution_secondary difmap
_audit_creation_method SHELXL-97
_cell_angle_alpha 90.00
_cell_angle_beta 93.277(2)
_cell_angle_gamma 90.00
_cell_formula_units_Z 4
_cell_length_a 8.4248(2)
_cell_length_b 23.3062(5)
_cell_length_c 12.1929(3)
_cell_measurement_reflns_used 4601
_cell_measurement_temperature 293(2)
_cell_measurement_theta_max 28.7932
_cell_measurement_theta_min 2.9808
_cell_volume 2390.16(10)
_computing_cell_refinement
;
CrysAlisPro, Agilent Technologies,
Version 1.171.34.49 (release 20-01-2011 CrysAlis171 .NET)
(compiled Jan 20 2011,15:58:25)
;
_computing_data_collection
;
CrysAlisPro, Agilent Technologies,
Version 1.171.34.49 (release 20-01-2011 CrysAlis171 .NET)
(compiled Jan 20 2011,15:58:25)
;
_computing_data_reduction
;
CrysAlisPro, Agilent Technologies,
Version 1.171.34.49 (release 20-01-2011 CrysAlis171 .NET)
(compiled Jan 20 2011,15:58:25)
;
_computing_structure_refinement 'SHELXL-97 (Sheldrick, 1997)'
_computing_structure_solution 'SHELXS-97 (Sheldrick, 1990)'
_diffrn_ambient_temperature 293(2)
_diffrn_detector_area_resol_mean 15.9914
_diffrn_measured_fraction_theta_full 0.999
_diffrn_measured_fraction_theta_max 0.999
_diffrn_measurement_device_type 'Xcalibur, Eos'
_diffrn_measurement_method '\w scans'
_diffrn_radiation_monochromator graphite
_diffrn_radiation_source 'fine-focus sealed tube'
_diffrn_radiation_type MoK\a
_diffrn_radiation_wavelength 0.71073
_diffrn_reflns_av_R_equivalents 0.0243
_diffrn_reflns_av_sigmaI/netI 0.0408
_diffrn_reflns_limit_h_max 7
_diffrn_reflns_limit_h_min -10
_diffrn_reflns_limit_k_max 18
_diffrn_reflns_limit_k_min -28
_diffrn_reflns_limit_l_max 13
_diffrn_reflns_limit_l_min -15
_diffrn_reflns_number 9612
_diffrn_reflns_theta_full 26.00
_diffrn_reflns_theta_max 26.00
_diffrn_reflns_theta_min 2.99
_exptl_absorpt_coefficient_mu 1.043
_exptl_absorpt_correction_T_max 1.00000
_exptl_absorpt_correction_T_min 0.95457
_exptl_absorpt_correction_type multi-scan
_exptl_absorpt_process_details
;
CrysAlisPro, Agilent Technologies,
Version 1.171.34.49 (release 20-01-2011 CrysAlis171 .NET)
(compiled Jan 20 2011,15:58:25)
Empirical absorption correction using spherical harmonics,
implemented in SCALE3 ABSPACK scaling algorithm.
;
_exptl_crystal_colour brown
_exptl_crystal_density_diffrn 1.559
_exptl_crystal_density_method 'not measured'
_exptl_crystal_description prism
_exptl_crystal_F_000 1136
_exptl_crystal_size_max 0.25
_exptl_crystal_size_mid 0.2
_exptl_crystal_size_min 0.2
_refine_diff_density_max 1.307
_refine_diff_density_min -0.441
_refine_diff_density_rms 0.072
_refine_ls_extinction_method none
_refine_ls_goodness_of_fit_ref 1.093
_refine_ls_hydrogen_treatment constr
_refine_ls_matrix_type full
_refine_ls_number_parameters 310
_refine_ls_number_reflns 4698
_refine_ls_number_restraints 0
_refine_ls_restrained_S_all 1.093
_refine_ls_R_factor_all 0.0493
_refine_ls_R_factor_gt 0.0359
_refine_ls_shift/su_max 0.000
_refine_ls_shift/su_mean 0.000
_refine_ls_structure_factor_coef Fsqd
_refine_ls_weighting_details 'calc w=1/[\s^2^(Fo^2^)+(0.0346P)^2^+1.5651P] where P=(Fo^2^+2Fc^2^)/3'
_refine_ls_weighting_scheme calc
_refine_ls_wR_factor_gt 0.0852
_refine_ls_wR_factor_ref 0.0916
_reflns_number_gt 3827
_reflns_number_total 4698
_reflns_threshold_expression >2sigma(I)
_cod_data_source_file c2ce00020b.txt
_cod_data_source_block 506
_cod_original_sg_symbol_H-M 'P1 21/n 1'
_cod_database_code 7207723

loop_
_symmetry_equiv_pos_as_xyz
'x, y, z'
'-x+1/2, y+1/2, -z+1/2'
'-x, -y, -z'
'x-1/2, -y-1/2, z-1/2'

loop_
_atom_site_label
_atom_site_type_symbol
_atom_site_fract_x
_atom_site_fract_y
_atom_site_fract_z
_atom_site_U_iso_or_equiv
_atom_site_adp_type
_atom_site_occupancy
_atom_site_symmetry_multiplicity
_atom_site_calc_flag
_atom_site_refinement_flags
_atom_site_disorder_assembly
_atom_site_disorder_group
Cd1 Cd 0.22503(3) 0.148480(10) 0.27660(2) 0.03441(10) Uani 1 1 d . . .
S1 S -0.09057(13) 0.41002(4) 0.43296(10) 0.0503(3) Uani 1 1 d . . .
O1 O -0.1358(3) 0.08447(13) 0.2791(2) 0.0588(8) Uani 1 1 d . . .
H1 H -0.1219 0.0906 0.2141 0.088 Uiso 1 1 calc R . .
O2 O 0.3820(4) 0.13778(14) 0.5349(3) 0.0728(10) Uani 1 1 d . . .
H2 H 0.4537 0.1496 0.4981 0.109 Uiso 1 1 calc R . .
O3 O 0.1192(4) 0.16835(13) 0.1102(2) 0.0590(8) Uani 1 1 d . . .
O4 O -0.0785(4) 0.10692(14) 0.0823(3) 0.0671(9) Uani 1 1 d . . .
O5 O 0.4521(4) 0.19136(13) 0.2411(3) 0.0596(8) Uani 1 1 d . . .
O6 O 0.5787(4) 0.17861(16) 0.4034(3) 0.0774(10) Uani 1 1 d . . .
N1 N -0.0025(4) 0.09978(12) 0.3414(3) 0.0387(7) Uani 1 1 d . . .
N2 N 0.2517(4) 0.12424(14) 0.4666(3) 0.0447(8) Uani 1 1 d . . .
N3 N 0.1311(4) 0.24061(12) 0.3373(3) 0.0416(8) Uani 1 1 d . . .
N4 N 0.1658(4) 0.55914(12) 0.2810(2) 0.0385(7) Uani 1 1 d . . .
C1 C -0.0118(5) 0.09179(16) 0.4442(3) 0.0447(10) Uani 1 1 d . A .
C2 C 0.1323(6) 0.10523(15) 0.5148(3) 0.0480(10) Uani 1 1 d . A .
C3 C 0.1322(9) 0.0984(3) 0.6371(4) 0.097(2) Uani 1 1 d . . .
H3A H 0.2326 0.0813 0.6627 0.116 Uiso 0.72(3) 1 calc PR A 1
H3B H 0.1272 0.1363 0.6697 0.116 Uiso 0.72(3) 1 calc PR A 1
H3C H 0.1866 0.1302 0.6743 0.116 Uiso 0.28(3) 1 calc PR A 2
H3D H 0.1838 0.0629 0.6604 0.116 Uiso 0.28(3) 1 calc PR A 2
C4 C 0.0051(15) 0.0641(6) 0.6774(7) 0.068(3) Uani 0.72(3) 1 d P A 1
H4A H -0.0042 0.0725 0.7547 0.082 Uiso 0.72(3) 1 calc PR A 1
H4B H 0.0327 0.0239 0.6711 0.082 Uiso 0.72(3) 1 calc PR A 1
C5 C -0.148(2) 0.0738(13) 0.619(2) 0.129(9) Uani 0.72(3) 1 d P A 1
H5A H -0.1841 0.1118 0.6389 0.154 Uiso 0.72(3) 1 calc PR A 1
H5B H -0.2228 0.0465 0.6472 0.154 Uiso 0.72(3) 1 calc PR A 1
C4' C -0.060(5) 0.098(2) 0.663(4) 0.099(16) Uani 0.28(3) 1 d P A 2
H4'1 H -0.0578 0.0824 0.7375 0.119 Uiso 0.28(3) 1 calc PR A 2
H4'2 H -0.0840 0.1380 0.6709 0.119 Uiso 0.28(3) 1 calc PR A 2
C5' C -0.190(9) 0.077(2) 0.620(5) 0.14(3) Uani 0.28(3) 1 d P A 2
H5'1 H -0.2774 0.1035 0.6289 0.174 Uiso 0.28(3) 1 calc PR A 2
H5'2 H -0.2151 0.0406 0.6527 0.174 Uiso 0.28(3) 1 calc PR A 2
C6 C -0.1586(6) 0.0694(2) 0.4940(4) 0.0734(15) Uani 1 1 d . . .
H6A H -0.1744 0.0296 0.4729 0.088 Uiso 0.72(3) 1 calc PR A 1
H6B H -0.2500 0.0911 0.4651 0.088 Uiso 0.72(3) 1 calc PR A 1
H6C H -0.1627 0.0286 0.4792 0.088 Uiso 0.28(3) 1 calc PR A 2
H6D H -0.2486 0.0864 0.4528 0.088 Uiso 0.28(3) 1 calc PR A 2
C7 C 0.0097(5) 0.14586(17) 0.0524(3) 0.0454(10) Uani 1 1 d . . .
C8 C -0.0129(6) 0.1673(2) -0.0630(4) 0.0717(14) Uani 1 1 d . . .
H8A H -0.0187 0.2085 -0.0627 0.108 Uiso 1 1 calc R . .
H8B H -0.1097 0.1519 -0.0964 0.108 Uiso 1 1 calc R . .
H8C H 0.0752 0.1554 -0.1041 0.108 Uiso 1 1 calc R . .
C9 C 0.5696(5) 0.19692(18) 0.3069(4) 0.0517(11) Uani 1 1 d . . .
C10 C 0.7131(6) 0.2269(2) 0.2657(4) 0.0758(15) Uani 1 1 d . . .
H10A H 0.7781 0.1995 0.2301 0.114 Uiso 1 1 calc R . .
H10B H 0.7733 0.2439 0.3265 0.114 Uiso 1 1 calc R . .
H10C H 0.6792 0.2562 0.2143 0.114 Uiso 1 1 calc R . .
C11 C 0.0885(6) 0.25181(17) 0.4379(4) 0.0578(12) Uani 1 1 d . . .
H11 H 0.1016 0.2229 0.4903 0.069 Uiso 1 1 calc R . .
C12 C 0.0254(6) 0.30393(17) 0.4707(3) 0.0570(12) Uani 1 1 d . . .
H12 H -0.0033 0.3096 0.5424 0.068 Uiso 1 1 calc R . .
C13 C 0.0070(4) 0.34666(14) 0.3935(3) 0.0387(9) Uani 1 1 d . . .
C14 C 0.0511(5) 0.33598(16) 0.2886(3) 0.0427(9) Uani 1 1 d . . .
H14 H 0.0399 0.3643 0.2350 0.051 Uiso 1 1 calc R . .
C15 C 0.1118(5) 0.28318(16) 0.2638(3) 0.0446(9) Uani 1 1 d . . .
H15 H 0.1410 0.2766 0.1925 0.054 Uiso 1 1 calc R . .
C16 C 0.0154(4) 0.46509(14) 0.3687(3) 0.0366(8) Uani 1 1 d . . .
C17 C -0.0689(5) 0.50514(16) 0.3079(4) 0.0488(10) Uani 1 1 d . . .
H17 H -0.1783 0.5014 0.2950 0.059 Uiso 1 1 calc R . .
C18 C 0.0102(5) 0.55119(17) 0.2660(4) 0.0521(11) Uani 1 1 d . . .
H18 H -0.0487 0.5782 0.2250 0.063 Uiso 1 1 calc R . .
C19 C 0.2476(5) 0.52015(15) 0.3411(3) 0.0395(9) Uani 1 1 d . . .
H19 H 0.3568 0.5251 0.3528 0.047 Uiso 1 1 calc R . .
C20 C 0.1781(4) 0.47273(15) 0.3867(3) 0.0403(9) Uani 1 1 d . . .
H20 H 0.2389 0.4466 0.4286 0.048 Uiso 1 1 calc R . .

loop_
_atom_site_aniso_label
_atom_site_aniso_U_11
_atom_site_aniso_U_22
_atom_site_aniso_U_33
_atom_site_aniso_U_23
_atom_site_aniso_U_13
_atom_site_aniso_U_12
Cd1 0.03829(16) 0.02953(15) 0.03558(16) -0.00160(12) 0.00360(11) -0.00129(11)
S1 0.0561(7) 0.0273(5) 0.0702(7) 0.0014(5) 0.0268(5) 0.0019(4)
O1 0.0461(17) 0.075(2) 0.0549(18) 0.0093(16) -0.0004(14) -0.0172(15)
O2 0.082(2) 0.086(2) 0.0482(19) 0.0107(17) -0.0202(17) -0.0234(19)
O3 0.073(2) 0.0555(18) 0.0463(17) 0.0021(15) -0.0165(15) -0.0042(16)
O4 0.077(2) 0.072(2) 0.0520(19) 0.0026(16) -0.0039(16) -0.0215(18)
O5 0.0485(18) 0.0609(19) 0.070(2) -0.0092(16) 0.0081(16) -0.0143(15)
O6 0.068(2) 0.085(3) 0.079(3) 0.006(2) 0.0025(19) -0.0067(19)
N1 0.0402(18) 0.0354(17) 0.0410(19) -0.0032(14) 0.0058(14) -0.0056(13)
N2 0.059(2) 0.0388(18) 0.0351(18) 0.0008(15) -0.0048(16) 0.0017(16)
N3 0.053(2) 0.0285(16) 0.0431(19) -0.0025(15) 0.0034(15) 0.0015(14)
N4 0.0433(18) 0.0334(16) 0.0388(18) 0.0020(14) 0.0027(14) -0.0035(14)
C1 0.056(3) 0.034(2) 0.046(2) 0.0041(18) 0.0158(19) 0.0050(18)
C2 0.083(3) 0.0257(19) 0.036(2) 0.0046(17) 0.008(2) -0.0019(19)
C3 0.154(6) 0.096(4) 0.040(3) 0.013(3) 0.012(3) -0.048(4)
C4 0.107(8) 0.061(6) 0.039(4) 0.009(4) 0.020(4) -0.008(5)
C5 0.079(10) 0.22(2) 0.096(12) 0.074(14) 0.067(9) 0.027(10)
C4' 0.14(4) 0.10(3) 0.07(2) -0.02(2) 0.07(2) -0.01(3)
C5' 0.26(8) 0.10(3) 0.08(3) 0.01(2) 0.00(3) 0.11(4)
C6 0.065(3) 0.089(4) 0.068(3) 0.019(3) 0.030(3) 0.009(3)
C7 0.052(3) 0.046(2) 0.038(2) -0.0061(19) -0.0061(18) 0.010(2)
C8 0.077(4) 0.082(3) 0.054(3) 0.011(3) -0.014(3) -0.006(3)
C9 0.048(3) 0.044(2) 0.063(3) -0.012(2) 0.004(2) -0.0012(19)
C10 0.056(3) 0.075(3) 0.097(4) -0.006(3) 0.006(3) -0.023(3)
C11 0.097(4) 0.032(2) 0.044(3) 0.0034(19) 0.004(2) 0.016(2)
C12 0.094(4) 0.041(2) 0.036(2) -0.0007(19) 0.008(2) 0.015(2)
C13 0.042(2) 0.0266(18) 0.048(2) -0.0004(17) 0.0031(17) -0.0025(15)
C14 0.055(3) 0.0292(19) 0.044(2) 0.0072(17) 0.0076(18) 0.0028(17)
C15 0.053(3) 0.038(2) 0.044(2) -0.0022(19) 0.0108(18) -0.0032(18)
C16 0.044(2) 0.0214(17) 0.045(2) -0.0032(16) 0.0101(17) 0.0017(15)
C17 0.039(2) 0.037(2) 0.070(3) 0.005(2) -0.006(2) -0.0040(17)
C18 0.050(3) 0.037(2) 0.068(3) 0.013(2) -0.012(2) -0.0030(18)
C19 0.037(2) 0.033(2) 0.049(2) -0.0036(18) 0.0082(17) 0.0036(16)
C20 0.043(2) 0.0284(19) 0.049(2) -0.0029(17) 0.0045(18) 0.0118(16)

loop_
_atom_type_symbol
_atom_type_description
_atom_type_scat_dispersion_real
_atom_type_scat_dispersion_imag
_atom_type_scat_source
C C 0.0033 0.0016 'International Tables Vol C Tables 4.2.6.8 and 6.1.1.4'
H H 0.0000 0.0000 'International Tables Vol C Tables 4.2.6.8 and 6.1.1.4'
N N 0.0061 0.0033 'International Tables Vol C Tables 4.2.6.8 and 6.1.1.4'
O O 0.0106 0.0060 'International Tables Vol C Tables 4.2.6.8 and 6.1.1.4'
S S 0.1246 0.1234 'International Tables Vol C Tables 4.2.6.8 and 6.1.1.4'
Cd Cd -0.8075 1.2024 'International Tables Vol C Tables 4.2.6.8 and 6.1.1.4'

loop_
_geom_angle_atom_site_label_1
_geom_angle_atom_site_label_2
_geom_angle_atom_site_label_3
_geom_angle
_geom_angle_site_symmetry_1
_geom_angle_site_symmetry_3
O3 Cd1 O5 91.94(12) . .
O3 Cd1 N2 161.72(12) . .
O5 Cd1 N2 105.15(12) . .
O3 Cd1 N4 93.11(11) . 2_545
O5 Cd1 N4 89.11(11) . 2_545
N2 Cd1 N4 93.59(11) . 2_545
O3 Cd1 N1 96.47(11) . .
O5 Cd1 N1 171.59(11) . .
N2 Cd1 N1 66.46(11) . .
N4 Cd1 N1 90.73(10) 2_545 .
O3 Cd1 N3 88.46(11) . .
O5 Cd1 N3 87.75(11) . .
N2 Cd1 N3 85.83(11) . .
N4 Cd1 N3 176.53(11) 2_545 .
N1 Cd1 N3 92.16(10) . .
C13 S1 C16 103.31(17) . .
N1 O1 H1 109.5 . .
N2 O2 H2 109.5 . .
C7 O3 Cd1 132.6(3) . .
C9 O5 Cd1 125.7(3) . .
C1 N1 O1 114.4(3) . .
C1 N1 Cd1 119.2(3) . .
O1 N1 Cd1 126.0(2) . .
C2 N2 O2 115.1(3) . .
C2 N2 Cd1 119.9(3) . .
O2 N2 Cd1 124.2(3) . .
C11 N3 C15 116.4(3) . .
C11 N3 Cd1 124.7(3) . .
C15 N3 Cd1 118.8(3) . .
C18 N4 C19 117.1(3) . .
C18 N4 Cd1 118.3(2) . 2
C19 N4 Cd1 123.9(2) . 2
N1 C1 C2 116.5(4) . .
N1 C1 C6 123.2(4) . .
C2 C1 C6 120.3(4) . .
N2 C2 C1 116.6(4) . .
N2 C2 C3 122.8(4) . .
C1 C2 C3 120.5(4) . .
C4 C3 C2 116.1(6) . .
C4 C3 C4' 35.1(17) . .
C2 C3 C4' 104.4(18) . .
C4 C3 H3A 108.3 . .
C2 C3 H3A 108.3 . .
C4' C3 H3A 140.5 . .
C4 C3 H3B 108.3 . .
C2 C3 H3B 108.3 . .
C4' C3 H3B 82.3 . .
H3A C3 H3B 107.4 . .
C4 C3 H3C 127.1 . .
C2 C3 H3C 110.9 . .
C4' C3 H3C 110.9 . .
H3A C3 H3C 77.5 . .
H3B C3 H3C 31.1 . .
C4 C3 H3D 75.9 . .
C2 C3 H3D 110.9 . .
C4' C3 H3D 110.9 . .
H3A C3 H3D 35.7 . .
H3B C3 H3D 133.3 . .
H3C C3 H3D 108.9 . .
C3 C4 C5 113.8(9) . .
C3 C4 H4A 108.8 . .
C5 C4 H4A 108.8 . .
C3 C4 H4B 108.8 . .
C5 C4 H4B 108.8 . .
H4A C4 H4B 107.7 . .
C4 C5 C6 118.4(11) . .
C4 C5 H5A 107.7 . .
C6 C5 H5A 107.7 . .
C4 C5 H5B 107.7 . .
C6 C5 H5B 107.7 . .
H5A C5 H5B 107.1 . .
C5' C4' C3 138(3) . .
C5' C4' H4'1 102.7 . .
C3 C4' H4'1 102.7 . .
C5' C4' H4'2 102.7 . .
C3 C4' H4'2 102.7 . .
H4'1 C4' H4'2 105.0 . .
C4' C5' C6 105(5) . .
C4' C5' H5'1 110.8 . .
C6 C5' H5'1 110.8 . .
C4' C5' H5'2 110.8 . .
C6 C5' H5'2 110.8 . .
H5'1 C5' H5'2 108.8 . .
C1 C6 C5 112.3(10) . .
C1 C6 C5' 123(3) . .
C5 C6 C5' 13(3) . .
C1 C6 H6A 109.1 . .
C5 C6 H6A 109.1 . .
C5' C6 H6A 109.8 . .
C1 C6 H6B 109.1 . .
C5 C6 H6B 109.1 . .
C5' C6 H6B 96.8 . .
H6A C6 H6B 107.9 . .
C1 C6 H6C 106.6 . .
C5 C6 H6C 104.6 . .
C5' C6 H6C 106.6 . .
H6A C6 H6C 7.3 . .
H6B C6 H6C 115.1 . .
C1 C6 H6D 106.6 . .
C5 C6 H6D 119.3 . .
C5' C6 H6D 106.6 . .
H6A C6 H6D 99.3 . .
H6B C6 H6D 11.0 . .
H6C C6 H6D 106.6 . .
O4 C7 O3 125.4(4) . .
O4 C7 C8 118.3(4) . .
O3 C7 C8 116.2(4) . .
C7 C8 H8A 109.5 . .
C7 C8 H8B 109.5 . .
H8A C8 H8B 109.5 . .
C7 C8 H8C 109.5 . .
H8A C8 H8C 109.5 . .
H8B C8 H8C 109.5 . .
O5 C9 O6 125.1(4) . .
O5 C9 C10 117.2(4) . .
O6 C9 C10 117.7(4) . .
C9 C10 H10A 109.5 . .
C9 C10 H10B 109.5 . .
H10A C10 H10B 109.5 . .
C9 C10 H10C 109.5 . .
H10A C10 H10C 109.5 . .
H10B C10 H10C 109.5 . .
N3 C11 C12 124.5(4) . .
N3 C11 H11 117.8 . .
C12 C11 H11 117.8 . .
C13 C12 C11 117.7(4) . .
C13 C12 H12 121.1 . .
C11 C12 H12 121.1 . .
C12 C13 C14 118.7(3) . .
C12 C13 S1 117.0(3) . .
C14 C13 S1 124.0(3) . .
C15 C14 C13 119.4(4) . .
C15 C14 H14 120.3 . .
C13 C14 H14 120.3 . .
N3 C15 C14 123.3(4) . .
N3 C15 H15 118.4 . .
C14 C15 H15 118.4 . .
C17 C16 C20 118.5(3) . .
C17 C16 S1 118.4(3) . .
C20 C16 S1 122.7(3) . .
C16 C17 C18 119.1(4) . .
C16 C17 H17 120.5 . .
C18 C17 H17 120.5 . .
N4 C18 C17 123.6(4) . .
N4 C18 H18 118.2 . .
C17 C18 H18 118.2 . .
N4 C19 C20 123.2(4) . .
N4 C19 H19 118.4 . .
C20 C19 H19 118.4 . .
C19 C20 C16 118.4(3) . .
C19 C20 H20 120.8 . .
C16 C20 H20 120.8 . .

loop_
_geom_bond_atom_site_label_1
_geom_bond_atom_site_label_2
_geom_bond_distance
_geom_bond_site_symmetry_2
Cd1 O3 2.218(3) .
Cd1 O5 2.223(3) .
Cd1 N2 2.382(3) .
Cd1 N4 2.398(3) 2_545
Cd1 N1 2.400(3) .
Cd1 N3 2.419(3) .
S1 C13 1.770(4) .
S1 C16 1.772(4) .
O1 N1 1.366(4) .
O1 H1 0.8200 .
O2 N2 1.376(4) .
O2 H2 0.8200 .
O3 C7 1.244(5) .
O4 C7 1.240(5) .
O5 C9 1.244(5) .
O6 C9 1.250(5) .
N1 C1 1.275(5) .
N2 C2 1.273(5) .
N3 C11 1.324(5) .
N3 C15 1.341(5) .
N4 C18 1.326(5) .
N4 C19 1.334(5) .
N4 Cd1 2.398(3) 2
C1 C2 1.481(6) .
C1 C6 1.501(6) .
C2 C3 1.499(6) .
C3 C4 1.445(10) .
C3 C4' 1.67(4) .
C3 H3A 0.9700 .
C3 H3B 0.9700 .
C3 H3C 0.9700 .
C3 H3D 0.9700 .
C4 C5 1.45(3) .
C4 H4A 0.9700 .
C4 H4B 0.9700 .
C5 C6 1.53(3) .
C5 H5A 0.9700 .
C5 H5B 0.9700 .
C4' C5' 1.28(9) .
C4' H4'1 0.9700 .
C4' H4'2 0.9700 .
C5' C6 1.58(5) .
C5' H5'1 0.9700 .
C5' H5'2 0.9700 .
C6 H6A 0.9700 .
C6 H6B 0.9700 .
C6 H6C 0.9700 .
C6 H6D 0.9700 .
C7 C8 1.496(6) .
C8 H8A 0.9600 .
C8 H8B 0.9600 .
C8 H8C 0.9600 .
C9 C10 1.506(6) .
C10 H10A 0.9600 .
C10 H10B 0.9600 .
C10 H10C 0.9600 .
C11 C12 1.394(5) .
C11 H11 0.9300 .
C12 C13 1.373(5) .
C12 H12 0.9300 .
C13 C14 1.374(5) .
C14 C15 1.373(5) .
C14 H14 0.9300 .
C15 H15 0.9300 .
C16 C17 1.365(5) .
C16 C20 1.387(5) .
C17 C18 1.377(5) .
C17 H17 0.9300 .
C18 H18 0.9300 .
C19 C20 1.383(5) .
C19 H19 0.9300 .
C20 H20 0.9300 .

loop_
_geom_hbond_atom_site_label_D
_geom_hbond_atom_site_label_H
_geom_hbond_atom_site_label_A
_geom_hbond_distance_DH
_geom_hbond_distance_HA
_geom_hbond_distance_DA
_geom_hbond_angle_DHA
O1 H1 O4 0.82 1.71 2.530(4) 174.9
O2 H2 O6 0.82 1.74 2.555(5) 169.7
